data_7251875
loop_
_publ_author_name
'Oladipo, Segun D.'
'Adeleke, Adesola A.'
'Olofisan, Kolawole A.'
'Omondi, Bernard'
'Luckay, Robert C.'

_publ_section_title
;
 DNA/BSA binding, antidiabetic and antioxidant studies of copper(ii)
 complexes derived from ONO-tridentate Schiff bases and diimines as
 auxiliary ligands
;
_journal_issue 21
_journal_name_full 'RSC Advances'
_journal_page_first 18709
_journal_page_last 18723
_journal_paper_doi 10.1039/D6RA01650B
_journal_volume 16
_journal_year 2026
_chemical_formula_moiety 'C31 H22 Cu N4 O4, C H2 Cl2'
_chemical_formula_sum 'C32 H24 Cl2 Cu N4 O4'
_chemical_formula_weight 662.99
_space_group_crystal_system triclinic
_space_group_IT_number 2
_space_group_name_Hall '-P 1'
_space_group_name_H-M_alt 'P -1'
_atom_sites_solution_hydrogens geom
_atom_sites_solution_primary 'intrinsic phasing'
_atom_sites_solution_secondary none
_audit_creation_method SHELXL-2019/3
_audit_update_record
;
2026-02-11 deposited with the CCDC.	2026-04-02 downloaded from the CCDC.
;
_cell_angle_alpha 93.220(16)
_cell_angle_beta 103.676(15)
_cell_angle_gamma 103.705(16)
_cell_formula_units_Z 2
_cell_length_a 7.418(4)
_cell_length_b 13.351(7)
_cell_length_c 15.437(8)
_cell_measurement_reflns_used 4633
_cell_measurement_temperature 298(2)
_cell_measurement_theta_max 21.09
_cell_measurement_theta_min 2.21
_cell_volume 1433.0(13)
_computing_cell_refinement 'SAINT V8.40A (Bruker, 2019)'
_computing_data_collection 'APEX4 (Bruker, 2021)'
_computing_data_reduction 'SAINT V8.40A (Bruker, 2019)'
_computing_molecular_graphics 'X-Seed (Barbour, 2020; Atwood & Barbour, 2003)'
_computing_structure_refinement 'SHELXL-2019/2 (Sheldrick, 2019)'
_computing_structure_solution 'SHELXT 2018/2 (Sheldrick, 2018)'
_diffrn_ambient_temperature 298(2)
_diffrn_measured_fraction_theta_full 0.999
_diffrn_measured_fraction_theta_max 0.979
_diffrn_measurement_device 'three-circle diffractometer'
_diffrn_measurement_device_type 'Bruker SMART APEX CCD'
_diffrn_measurement_method '\f and \w scans'
_diffrn_radiation_type MoK\a
_diffrn_radiation_wavelength 0.71073
_diffrn_reflns_av_R_equivalents 0.0949
_diffrn_reflns_av_unetI/netI 0.0728
_diffrn_reflns_Laue_measured_fraction_full 0.999
_diffrn_reflns_Laue_measured_fraction_max 0.979
_diffrn_reflns_limit_h_max 9
_diffrn_reflns_limit_h_min -9
_diffrn_reflns_limit_k_max 16
_diffrn_reflns_limit_k_min -16
_diffrn_reflns_limit_l_max 19
_diffrn_reflns_limit_l_min -19
_diffrn_reflns_number 29441
_diffrn_reflns_point_group_measured_fraction_full 0.999
_diffrn_reflns_point_group_measured_fraction_max 0.979
_diffrn_reflns_theta_full 25.242
_diffrn_reflns_theta_max 26.582
_diffrn_reflns_theta_min 1.581
_diffrn_source 'microfocus sealed tube'
_diffrn_standards_number 0
_exptl_absorpt_coefficient_mu 0.995
_exptl_absorpt_correction_T_max 1.000
_exptl_absorpt_correction_T_min 0.822
_exptl_absorpt_correction_type multi-scan
_exptl_absorpt_process_details 'SADABS, 2016/2'
_exptl_crystal_colour red
_exptl_crystal_density_diffrn 1.536
_exptl_crystal_description plate
_exptl_crystal_F_000 678
_exptl_crystal_size_max 0.153
_exptl_crystal_size_mid 0.140
_exptl_crystal_size_min 0.039
_refine_diff_density_max 0.399
_refine_diff_density_min -0.949
_refine_diff_density_rms 0.084
_refine_ls_extinction_method none
_refine_ls_goodness_of_fit_ref 0.992
_refine_ls_hydrogen_treatment constr
_refine_ls_matrix_type full
_refine_ls_number_parameters 418
_refine_ls_number_reflns 5874
_refine_ls_number_restraints 718
_refine_ls_restrained_S_all 0.940
_refine_ls_R_factor_all 0.0951
_refine_ls_R_factor_gt 0.0590
_refine_ls_shift/su_max 0.000
_refine_ls_shift/su_mean 0.000
_refine_ls_structure_factor_coef Fsqd
_refine_ls_weighting_details 'w=1/[\s^2^(Fo^2^)+(0.0932P)^2^] where P=(Fo^2^+2Fc^2^)/3'
_refine_ls_weighting_scheme calc
_refine_ls_wR_factor_gt 0.1492
_refine_ls_wR_factor_ref 0.1714
_reflns_Friedel_coverage 0.000
_reflns_number_gt 3784
_reflns_number_total 5874
_reflns_threshold_expression 'I > 2\s(I)'
_cod_data_source_file d6ra01650b2.cif
_cod_data_source_block Cu_HNN_MP
_cod_original_cell_volume 1433.1(14)
_cod_database_code 7251875
_shelx_shelxl_version_number 2019/3
_shelx_space_group_comment
;
The symmetry employed for this shelxl refinement is uniquely defined
by the following loop, which should always be used as a source of
symmetry information in preference to the above space-group names.
They are only intended as comments.
;
_shelx_estimated_absorpt_t_min 0.863
_shelx_estimated_absorpt_t_max 0.962

loop_
_space_group_symop_operation_xyz
'x, y, z'
'-x, -y, -z'

loop_
_atom_site_label
_atom_site_type_symbol
_atom_site_fract_x
_atom_site_fract_y
_atom_site_fract_z
_atom_site_U_iso_or_equiv
_atom_site_adp_type
_atom_site_occupancy
_atom_site_site_symmetry_order
_atom_site_calc_flag
_atom_site_refinement_flags_posn
_atom_site_refinement_flags_adp
_atom_site_refinement_flags_occupancy
_atom_site_disorder_assembly
_atom_site_disorder_group
Cu1 Cu 0.64452(7) 0.29347(3) 0.77081(3) 0.04031(19) Uani 1 1 d . U . . .
Cl1 Cl 0.9817(5) 0.7506(3) 0.6909(3) 0.1121(14) Uani 0.756(12) 1 d . U P A 1
Cl2 Cl 0.7840(12) 0.5481(5) 0.5925(5) 0.159(2) Uani 0.756(12) 1 d . U P A 1
O1 O 0.5925(4) 0.2687(2) 0.88638(18) 0.0483(7) Uani 1 1 d . U . . .
O2 O 0.7111(4) 0.3002(2) 0.65866(18) 0.0507(7) Uani 1 1 d . U . . .
O4 O 0.1318(5) -0.0787(2) 1.0247(2) 0.0571(8) Uani 1 1 d . U . . .
N7 N 0.4569(4) 0.1597(2) 0.7276(2) 0.0355(7) Uani 1 1 d . U . . .
O3 O 0.3102(5) 0.0648(2) 1.10189(19) 0.0597(8) Uani 1 1 d . U . . .
N2 N 0.5557(5) 0.4490(3) 0.7658(2) 0.0414(8) Uani 1 1 d . U . . .
N4 N 0.2435(5) 0.0068(3) 1.0308(2) 0.0417(8) Uani 1 1 d . U . . .
N1 N 0.8930(4) 0.4023(2) 0.8361(2) 0.0360(7) Uani 1 1 d . U . . .
C3 C 0.2975(5) 0.0431(3) 0.9509(3) 0.0377(8) Uani 1 1 d . U . . .
C30 C 0.8811(6) 0.5012(3) 0.8552(2) 0.0370(8) Uani 1 1 d . U . . .
C29 C 0.7010(6) 0.5259(3) 0.8187(3) 0.0396(9) Uani 1 1 d . U . . .
C6 C 0.3958(5) 0.1118(3) 0.7993(2) 0.0330(8) Uani 1 1 d . U . . .
C2 C 0.4253(5) 0.1388(3) 0.9590(2) 0.0373(8) Uani 1 1 d . U . . .
H2 H 0.477596 0.178255 1.014835 0.045 Uiso 1 1 calc R U . . .
C18 C 0.3767(5) 0.0952(3) 0.4815(2) 0.0388(9) Uani 1 1 d . U . . .
C1 C 0.4761(5) 0.1764(3) 0.8828(2) 0.0360(8) Uani 1 1 d . U . . .
C9 C 0.4636(5) 0.1536(3) 0.5715(2) 0.0365(8) Uani 1 1 d . U . . .
C10 C 0.6214(6) 0.2424(3) 0.5832(3) 0.0434(9) Uani 1 1 d . U . . .
C19 C 1.0578(6) 0.3776(3) 0.8687(3) 0.0405(9) Uani 1 1 d . U . . .
C13 C 0.4508(6) 0.1289(3) 0.4091(3) 0.0445(9) Uani 1 1 d . U . . .
C22 C 1.0381(6) 0.5786(3) 0.9095(3) 0.0420(9) Uani 1 1 d . U . . .
C8 C 0.3995(5) 0.1138(3) 0.6449(2) 0.0361(8) Uani 1 1 d . U . . .
H8 H 0.309358 0.049775 0.633599 0.043 Uiso 1 1 calc R U . . .
C17 C 0.2198(6) 0.0067(3) 0.4626(3) 0.0461(10) Uani 1 1 d . U . . .
H17 H 0.168235 -0.017856 0.509070 0.055 Uiso 1 1 calc R U . . .
C4 C 0.2194(6) -0.0200(3) 0.8699(3) 0.0460(10) Uani 1 1 d . U . . .
H4 H 0.135209 -0.084822 0.866583 0.055 Uiso 1 1 calc R U . . .
C5 C 0.2688(6) 0.0150(3) 0.7950(3) 0.0455(10) Uani 1 1 d . U . . .
H5 H 0.216615 -0.026497 0.740137 0.055 Uiso 1 1 calc R U . . .
C11 C 0.6906(7) 0.2716(4) 0.5068(3) 0.0554(11) Uani 1 1 d . U . . .
H11 H 0.793663 0.329534 0.514025 0.066 Uiso 1 1 calc R U . . .
C28 C 0.3928(6) 0.4726(4) 0.7267(3) 0.0499(10) Uani 1 1 d . U . . .
C21 C 1.2087(6) 0.5503(3) 0.9433(3) 0.0498(10) Uani 1 1 d . U . . .
H21 H 1.314868 0.598742 0.979966 0.060 Uiso 1 1 calc R U . . .
C25 C 0.6870(6) 0.6275(3) 0.8371(3) 0.0475(10) Uani 1 1 d . U . . .
C14 C 0.3669(7) 0.0756(3) 0.3214(3) 0.0522(11) Uani 1 1 d . U . . .
H14 H 0.416348 0.098926 0.273966 0.063 Uiso 1 1 calc R U . . .
C20 C 1.2191(6) 0.4515(3) 0.9225(3) 0.0477(10) Uani 1 1 d . U . . .
H20 H 1.333311 0.432962 0.943996 0.057 Uiso 1 1 calc R U . . .
C23 C 1.0143(7) 0.6803(3) 0.9281(3) 0.0531(11) Uani 1 1 d . U . . .
H23 H 1.116450 0.731074 0.964773 0.064 Uiso 1 1 calc R U . . .
C15 C 0.2150(7) -0.0091(4) 0.3059(3) 0.0561(11) Uani 1 1 d . U . . .
H15 H 0.160693 -0.043331 0.248080 0.067 Uiso 1 1 calc R U . . .
C27 C 0.3669(7) 0.5718(4) 0.7428(3) 0.0632(12) Uani 1 1 d . U . . .
H27 H 0.250142 0.585433 0.716435 0.076 Uiso 1 1 calc R U . . .
C12 C 0.6106(7) 0.2175(4) 0.4245(3) 0.0556(11) Uani 1 1 d . U . . .
H12 H 0.660931 0.238574 0.376738 0.067 Uiso 1 1 calc R U . . .
C26 C 0.5112(7) 0.6484(4) 0.7968(3) 0.0612(12) Uani 1 1 d . U . . .
H26 H 0.493500 0.714252 0.807060 0.073 Uiso 1 1 calc R U . . .
C24 C 0.8474(7) 0.7039(3) 0.8935(3) 0.0568(11) Uani 1 1 d . U . . .
H24 H 0.835958 0.770640 0.906482 0.068 Uiso 1 1 calc R U . . .
C16 C 0.1405(6) -0.0446(4) 0.3764(3) 0.0548(11) Uani 1 1 d . U . . .
H16 H 0.037164 -0.102916 0.365680 0.066 Uiso 1 1 calc R U . . .
C31 C 1.0615(7) 0.2673(3) 0.8477(3) 0.0570(12) Uani 1 1 d . U . . .
H31A H 0.998495 0.224488 0.885282 0.085 Uiso 1 1 calc R U . . .
H31B H 1.192232 0.263129 0.858439 0.085 Uiso 1 1 calc R U . . .
H31C H 0.996138 0.243639 0.785803 0.085 Uiso 1 1 calc R U . . .
C32 C 0.2377(7) 0.3878(4) 0.6653(3) 0.0672(14) Uani 1 1 d . U . . .
H32A H 0.273541 0.323352 0.669384 0.101 Uiso 1 1 calc R U . . .
H32B H 0.220594 0.404263 0.604618 0.101 Uiso 1 1 calc R U . . .
H32C H 0.119737 0.381515 0.682532 0.101 Uiso 1 1 calc R U . . .
C33 C 0.827(3) 0.6848(11) 0.5996(13) 0.129(7) Uani 0.756(12) 1 d . U P A 1
H33A H 0.871865 0.707620 0.548146 0.155 Uiso 0.756(12) 1 calc R U P A 1
H33B H 0.705327 0.702220 0.595112 0.155 Uiso 0.756(12) 1 calc R U P A 1
Cl4 Cl 0.839(3) 0.5553(10) 0.5846(12) 0.138(7) Uani 0.244(12) 1 d . U P A 2
Cl3 Cl 0.968(2) 0.7562(12) 0.616(3) 0.199(11) Uani 0.244(12) 1 d . U P A 2
C34 C 0.753(7) 0.652(3) 0.599(4) 0.099(10) Uani 0.244(12) 1 d . U P A 2
H34A H 0.700642 0.649606 0.650764 0.119 Uiso 0.244(12) 1 calc R U P A 2
H34B H 0.654957 0.656965 0.546036 0.119 Uiso 0.244(12) 1 calc R U P A 2

loop_
_atom_site_aniso_label
_atom_site_aniso_U_11
_atom_site_aniso_U_22
_atom_site_aniso_U_33
_atom_site_aniso_U_23
_atom_site_aniso_U_13
_atom_site_aniso_U_12
Cu1 0.0464(3) 0.0345(3) 0.0322(3) -0.0012(2) 0.0070(2) -0.0002(2)
Cl1 0.116(2) 0.110(2) 0.106(3) -0.0152(17) 0.0425(19) 0.0139(16)
Cl2 0.215(6) 0.104(3) 0.167(4) 0.026(3) 0.076(4) 0.032(3)
O1 0.0600(18) 0.0362(14) 0.0346(15) -0.0063(12) 0.0089(13) -0.0091(13)
O2 0.0556(17) 0.0456(16) 0.0368(16) -0.0050(12) 0.0097(13) -0.0094(14)
O4 0.070(2) 0.0441(16) 0.056(2) 0.0130(14) 0.0248(16) 0.0025(15)
N7 0.0379(17) 0.0381(16) 0.0298(16) 0.0045(13) 0.0092(13) 0.0080(14)
O3 0.080(2) 0.0620(19) 0.0338(16) 0.0046(14) 0.0175(16) 0.0091(17)
N2 0.0427(18) 0.0440(18) 0.0354(18) 0.0088(14) 0.0068(15) 0.0096(15)
N4 0.048(2) 0.0407(18) 0.0380(19) 0.0074(15) 0.0111(16) 0.0138(15)
N1 0.0411(17) 0.0349(16) 0.0304(17) 0.0026(13) 0.0070(14) 0.0094(14)
C3 0.039(2) 0.039(2) 0.034(2) 0.0062(16) 0.0054(16) 0.0127(16)
C30 0.048(2) 0.0327(18) 0.028(2) 0.0045(15) 0.0114(16) 0.0047(16)
C29 0.051(2) 0.0363(19) 0.032(2) 0.0071(16) 0.0122(17) 0.0097(17)
C6 0.0353(19) 0.0333(18) 0.0271(18) 0.0020(14) 0.0043(15) 0.0064(15)
C2 0.041(2) 0.039(2) 0.0275(19) -0.0010(15) 0.0039(16) 0.0072(16)
C18 0.042(2) 0.043(2) 0.0296(19) -0.0013(16) 0.0014(16) 0.0147(17)
C1 0.039(2) 0.0343(19) 0.0308(19) 0.0013(15) 0.0034(16) 0.0081(16)
C9 0.039(2) 0.039(2) 0.0310(19) 0.0028(15) 0.0062(16) 0.0117(16)
C10 0.051(2) 0.041(2) 0.035(2) -0.0001(17) 0.0066(18) 0.0100(18)
C19 0.044(2) 0.045(2) 0.030(2) 0.0018(16) 0.0072(17) 0.0097(17)
C13 0.053(2) 0.052(2) 0.031(2) 0.0046(17) 0.0096(18) 0.0218(19)
C22 0.052(2) 0.0357(19) 0.031(2) 0.0039(16) 0.0087(18) 0.0002(17)
C8 0.038(2) 0.0358(19) 0.0298(19) -0.0005(15) 0.0025(16) 0.0084(16)
C17 0.045(2) 0.054(2) 0.035(2) -0.0030(18) 0.0057(18) 0.0092(19)
C4 0.054(2) 0.036(2) 0.041(2) 0.0054(17) 0.0103(19) -0.0008(18)
C5 0.055(2) 0.038(2) 0.032(2) -0.0032(16) 0.0048(18) -0.0011(18)
C11 0.067(3) 0.054(3) 0.039(2) 0.0066(19) 0.017(2) 0.000(2)
C28 0.050(2) 0.059(3) 0.041(2) 0.015(2) 0.0098(19) 0.016(2)
C21 0.050(2) 0.047(2) 0.038(2) -0.0009(19) 0.0044(19) -0.0061(19)
C25 0.064(3) 0.039(2) 0.045(2) 0.0131(18) 0.020(2) 0.0163(19)
C14 0.070(3) 0.057(3) 0.031(2) 0.0054(19) 0.008(2) 0.024(2)
C20 0.040(2) 0.054(2) 0.043(2) 0.0076(19) 0.0046(18) 0.0062(19)
C23 0.070(3) 0.035(2) 0.043(3) -0.0032(18) 0.011(2) 0.000(2)
C15 0.066(3) 0.063(3) 0.032(2) -0.013(2) -0.003(2) 0.023(2)
C27 0.060(3) 0.071(3) 0.068(3) 0.023(2) 0.015(2) 0.033(2)
C12 0.072(3) 0.060(3) 0.035(2) 0.008(2) 0.017(2) 0.012(2)
C26 0.078(3) 0.049(3) 0.066(3) 0.018(2) 0.023(3) 0.030(2)
C24 0.080(3) 0.031(2) 0.057(3) 0.0004(19) 0.019(2) 0.010(2)
C16 0.051(3) 0.061(3) 0.043(2) -0.008(2) 0.000(2) 0.012(2)
C31 0.063(3) 0.053(3) 0.057(3) 0.004(2) 0.010(2) 0.024(2)
C32 0.048(3) 0.079(3) 0.065(3) 0.010(3) -0.002(2) 0.014(2)
C33 0.152(16) 0.073(10) 0.142(10) -0.006(9) 0.015(11) 0.019(8)
Cl4 0.149(10) 0.059(6) 0.148(12) -0.039(7) -0.082(10) 0.051(6)
Cl3 0.153(11) 0.136(9) 0.31(3) 0.013(14) 0.057(15) 0.043(8)
C34 0.11(2) 0.08(2) 0.13(2) 0.055(17) 0.046(18) 0.053(18)

loop_
_atom_type_symbol
_atom_type_description
_atom_type_scat_dispersion_real
_atom_type_scat_dispersion_imag
_atom_type_scat_source
C C 0.0033 0.0016 'International Tables Vol C Tables 4.2.6.8 and 6.1.1.4'
H H 0.0000 0.0000 'International Tables Vol C Tables 4.2.6.8 and 6.1.1.4'
N N 0.0061 0.0033 'International Tables Vol C Tables 4.2.6.8 and 6.1.1.4'
O O 0.0106 0.0060 'International Tables Vol C Tables 4.2.6.8 and 6.1.1.4'
Cu Cu 0.3201 1.2651 'International Tables Vol C Tables 4.2.6.8 and 6.1.1.4'
Cl Cl 0.1484 0.1585 'International Tables Vol C Tables 4.2.6.8 and 6.1.1.4'

loop_
_geom_angle_atom_site_label_1
_geom_angle_atom_site_label_2
_geom_angle_atom_site_label_3
_geom_angle
_geom_angle_site_symmetry_1
_geom_angle_site_symmetry_3
_geom_angle_publ_flag
O2 Cu1 O1 171.46(12) . . ?
O2 Cu1 N7 91.79(12) . . ?
O1 Cu1 N7 84.61(12) . . ?
O2 Cu1 N1 92.05(12) . . ?
O1 Cu1 N1 88.96(12) . . ?
N7 Cu1 N1 161.09(12) . . ?
O2 Cu1 N2 93.77(12) . . ?
O1 Cu1 N2 94.71(12) . . ?
N7 Cu1 N2 121.81(13) . . ?
N1 Cu1 N2 76.37(12) . . ?
C1 O1 Cu1 111.6(2) . . ?
C10 O2 Cu1 127.7(3) . . ?
C8 N7 C6 122.2(3) . . ?
C8 N7 Cu1 126.3(3) . . ?
C6 N7 Cu1 111.3(2) . . ?
C28 N2 C29 117.9(4) . . ?
C28 N2 Cu1 132.6(3) . . ?
C29 N2 Cu1 109.3(2) . . ?
O4 N4 O3 122.5(3) . . ?
O4 N4 C3 119.3(3) . . ?
O3 N4 C3 118.2(3) . . ?
C19 N1 C30 119.3(3) . . ?
C19 N1 Cu1 122.6(3) . . ?
C30 N1 Cu1 117.6(3) . . ?
C2 C3 C4 122.5(4) . . ?
C2 C3 N4 118.6(3) . . ?
C4 C3 N4 118.8(3) . . ?
N1 C30 C22 122.0(4) . . ?
N1 C30 C29 118.2(3) . . ?
C22 C30 C29 119.8(3) . . ?
N2 C29 C25 123.8(4) . . ?
N2 C29 C30 117.3(3) . . ?
C25 C29 C30 118.8(4) . . ?
C5 C6 N7 127.8(3) . . ?
C5 C6 C1 120.0(3) . . ?
N7 C6 C1 112.1(3) . . ?
C3 C2 C1 119.7(3) . . ?
C3 C2 H2 120.1 . . ?
C1 C2 H2 120.1 . . ?
C13 C18 C17 117.1(4) . . ?
C13 C18 C9 119.3(4) . . ?
C17 C18 C9 123.6(4) . . ?
O1 C1 C2 122.1(3) . . ?
O1 C1 C6 119.9(3) . . ?
C2 C1 C6 117.9(3) . . ?
C8 C9 C10 122.0(3) . . ?
C8 C9 C18 118.7(3) . . ?
C10 C9 C18 119.1(3) . . ?
O2 C10 C9 125.3(4) . . ?
O2 C10 C11 116.0(4) . . ?
C9 C10 C11 118.6(4) . . ?
N1 C19 C20 121.2(4) . . ?
N1 C19 C31 117.1(4) . . ?
C20 C19 C31 121.7(4) . . ?
C18 C13 C14 120.4(4) . . ?
C18 C13 C12 119.5(4) . . ?
C14 C13 C12 120.0(4) . . ?
C21 C22 C30 117.4(4) . . ?
C21 C22 C23 123.5(4) . . ?
C30 C22 C23 119.0(4) . . ?
N7 C8 C9 125.3(4) . . ?
N7 C8 H8 117.4 . . ?
C9 C8 H8 117.4 . . ?
C16 C17 C18 121.5(4) . . ?
C16 C17 H17 119.2 . . ?
C18 C17 H17 119.2 . . ?
C5 C4 C3 118.5(4) . . ?
C5 C4 H4 120.7 . . ?
C3 C4 H4 120.7 . . ?
C4 C5 C6 121.3(4) . . ?
C4 C5 H5 119.4 . . ?
C6 C5 H5 119.4 . . ?
C12 C11 C10 122.0(4) . . ?
C12 C11 H11 119.0 . . ?
C10 C11 H11 119.0 . . ?
N2 C28 C27 121.6(4) . . ?
N2 C28 C32 117.0(4) . . ?
C27 C28 C32 121.4(4) . . ?
C20 C21 C22 119.8(4) . . ?
C20 C21 H21 120.1 . . ?
C22 C21 H21 120.1 . . ?
C29 C25 C26 116.5(4) . . ?
C29 C25 C24 120.1(4) . . ?
C26 C25 C24 123.4(4) . . ?
C15 C14 C13 120.6(4) . . ?
C15 C14 H14 119.7 . . ?
C13 C14 H14 119.7 . . ?
C21 C20 C19 120.2(4) . . ?
C21 C20 H20 119.9 . . ?
C19 C20 H20 119.9 . . ?
C24 C23 C22 121.3(4) . . ?
C24 C23 H23 119.3 . . ?
C22 C23 H23 119.3 . . ?
C14 C15 C16 120.1(4) . . ?
C14 C15 H15 120.0 . . ?
C16 C15 H15 120.0 . . ?
C26 C27 C28 120.4(4) . . ?
C26 C27 H27 119.8 . . ?
C28 C27 H27 119.8 . . ?
C11 C12 C13 121.5(4) . . ?
C11 C12 H12 119.3 . . ?
C13 C12 H12 119.3 . . ?
C27 C26 C25 119.7(4) . . ?
C27 C26 H26 120.1 . . ?
C25 C26 H26 120.1 . . ?
C23 C24 C25 120.8(4) . . ?
C23 C24 H24 119.6 . . ?
C25 C24 H24 119.6 . . ?
C17 C16 C15 120.2(4) . . ?
C17 C16 H16 119.9 . . ?
C15 C16 H16 119.9 . . ?
C19 C31 H31A 109.5 . . ?
C19 C31 H31B 109.5 . . ?
H31A C31 H31B 109.5 . . ?
C19 C31 H31C 109.5 . . ?
H31A C31 H31C 109.5 . . ?
H31B C31 H31C 109.5 . . ?
C28 C32 H32A 109.5 . . ?
C28 C32 H32B 109.5 . . ?
H32A C32 H32B 109.5 . . ?
C28 C32 H32C 109.5 . . ?
H32A C32 H32C 109.5 . . ?
H32B C32 H32C 109.5 . . ?
Cl1 C33 Cl2 116.0(11) . . ?
Cl1 C33 H33A 108.3 . . ?
Cl2 C33 H33A 108.3 . . ?
Cl1 C33 H33B 108.3 . . ?
Cl2 C33 H33B 108.3 . . ?
H33A C33 H33B 107.4 . . ?
Cl4 C34 Cl3 99(3) . . ?
Cl4 C34 H34A 111.9 . . ?
Cl3 C34 H34A 111.9 . . ?
Cl4 C34 H34B 111.9 . . ?
Cl3 C34 H34B 111.9 . . ?
H34A C34 H34B 109.6 . . ?

loop_
_geom_bond_atom_site_label_1
_geom_bond_atom_site_label_2
_geom_bond_distance
_geom_bond_site_symmetry_2
_geom_bond_publ_flag
Cu1 O2 1.911(3) . ?
Cu1 O1 1.942(3) . ?
Cu1 N7 1.955(3) . ?
Cu1 N1 2.053(3) . ?
Cu1 N2 2.322(3) . ?
Cl1 C33 1.643(16) . ?
Cl2 C33 1.769(16) . ?
O1 C1 1.317(4) . ?
O2 C10 1.298(4) . ?
O4 N4 1.225(4) . ?
N7 C8 1.311(4) . ?
N7 C6 1.421(5) . ?
O3 N4 1.231(4) . ?
N2 C28 1.335(5) . ?
N2 C29 1.360(5) . ?
N4 C3 1.458(5) . ?
N1 C19 1.332(5) . ?
N1 C30 1.365(5) . ?
C3 C2 1.378(5) . ?
C3 C4 1.383(5) . ?
C30 C22 1.413(5) . ?
C30 C29 1.443(6) . ?
C29 C25 1.403(5) . ?
C6 C5 1.395(5) . ?
C6 C1 1.424(5) . ?
C2 C1 1.402(5) . ?
C2 H2 0.9300 . ?
C18 C13 1.408(5) . ?
C18 C17 1.408(6) . ?
C18 C9 1.473(5) . ?
C9 C8 1.412(5) . ?
C9 C10 1.424(5) . ?
C10 C11 1.432(6) . ?
C19 C20 1.404(6) . ?
C19 C31 1.499(6) . ?
C13 C14 1.419(6) . ?
C13 C12 1.425(6) . ?
C22 C21 1.397(6) . ?
C22 C23 1.432(6) . ?
C8 H8 0.9300 . ?
C17 C16 1.387(6) . ?
C17 H17 0.9300 . ?
C4 C5 1.368(5) . ?
C4 H4 0.9300 . ?
C5 H5 0.9300 . ?
C11 C12 1.351(6) . ?
C11 H11 0.9300 . ?
C28 C27 1.399(7) . ?
C28 C32 1.501(6) . ?
C21 C20 1.365(6) . ?
C21 H21 0.9300 . ?
C25 C26 1.404(6) . ?
C25 C24 1.432(6) . ?
C14 C15 1.358(6) . ?
C14 H14 0.9300 . ?
C20 H20 0.9300 . ?
C23 C24 1.345(6) . ?
C23 H23 0.9300 . ?
C15 C16 1.390(6) . ?
C15 H15 0.9300 . ?
C27 C26 1.360(7) . ?
C27 H27 0.9300 . ?
C12 H12 0.9300 . ?
C26 H26 0.9300 . ?
C24 H24 0.9300 . ?
C16 H16 0.9300 . ?
C31 H31A 0.9600 . ?
C31 H31B 0.9600 . ?
C31 H31C 0.9600 . ?
C32 H32A 0.9600 . ?
C32 H32B 0.9600 . ?
C32 H32C 0.9600 . ?
C33 H33A 0.9700 . ?
C33 H33B 0.9700 . ?
Cl4 C34 1.60(5) . ?
Cl3 C34 1.81(5) . ?
C34 H34A 0.9700 . ?
C34 H34B 0.9700 . ?

loop_
_geom_hbond_atom_site_label_D
_geom_hbond_atom_site_label_H
_geom_hbond_atom_site_label_A
_geom_hbond_distance_DH
_geom_hbond_distance_HA
_geom_hbond_distance_DA
_geom_hbond_angle_DHA
_geom_hbond_site_symmetry_A
_geom_hbond_publ_flag
C31 H31A O4 0.96 2.59 3.531(6) 166.8 2_657 yes
C32 H32B Cl4^b 0.96 2.95 3.91(2) 177.4 2_666 yes

loop_
_geom_torsion_atom_site_label_1
_geom_torsion_atom_site_label_2
_geom_torsion_atom_site_label_3
_geom_torsion_atom_site_label_4
_geom_torsion
_geom_torsion_site_symmetry_1
_geom_torsion_site_symmetry_2
_geom_torsion_site_symmetry_3
_geom_torsion_site_symmetry_4
_geom_torsion_publ_flag
O4 N4 C3 C2 -179.1(3) . . . . ?
O3 N4 C3 C2 2.1(5) . . . . ?
O4 N4 C3 C4 0.6(5) . . . . ?
O3 N4 C3 C4 -178.2(4) . . . . ?
C19 N1 C30 C22 -0.7(5) . . . . ?
Cu1 N1 C30 C22 172.0(3) . . . . ?
C19 N1 C30 C29 179.7(3) . . . . ?
Cu1 N1 C30 C29 -7.6(4) . . . . ?
C28 N2 C29 C25 2.4(6) . . . . ?
Cu1 N2 C29 C25 -173.9(3) . . . . ?
C28 N2 C29 C30 -175.6(3) . . . . ?
Cu1 N2 C29 C30 8.2(4) . . . . ?
N1 C30 C29 N2 -1.4(5) . . . . ?
C22 C30 C29 N2 179.0(3) . . . . ?
N1 C30 C29 C25 -179.4(3) . . . . ?
C22 C30 C29 C25 0.9(5) . . . . ?
C8 N7 C6 C5 -1.7(6) . . . . ?
Cu1 N7 C6 C5 -177.7(3) . . . . ?
C8 N7 C6 C1 -179.8(3) . . . . ?
Cu1 N7 C6 C1 4.2(4) . . . . ?
C4 C3 C2 C1 1.8(6) . . . . ?
N4 C3 C2 C1 -178.5(3) . . . . ?
Cu1 O1 C1 C2 176.7(3) . . . . ?
Cu1 O1 C1 C6 -4.0(4) . . . . ?
C3 C2 C1 O1 177.7(3) . . . . ?
C3 C2 C1 C6 -1.6(5) . . . . ?
C5 C6 C1 O1 -178.4(4) . . . . ?
N7 C6 C1 O1 -0.1(5) . . . . ?
C5 C6 C1 C2 0.9(6) . . . . ?
N7 C6 C1 C2 179.2(3) . . . . ?
C13 C18 C9 C8 -174.4(3) . . . . ?
C17 C18 C9 C8 6.3(6) . . . . ?
C13 C18 C9 C10 -0.4(5) . . . . ?
C17 C18 C9 C10 -179.7(4) . . . . ?
Cu1 O2 C10 C9 -7.1(6) . . . . ?
Cu1 O2 C10 C11 173.3(3) . . . . ?
C8 C9 C10 O2 -6.0(6) . . . . ?
C18 C9 C10 O2 -179.8(4) . . . . ?
C8 C9 C10 C11 173.6(4) . . . . ?
C18 C9 C10 C11 -0.2(6) . . . . ?
C30 N1 C19 C20 0.2(6) . . . . ?
Cu1 N1 C19 C20 -172.1(3) . . . . ?
C30 N1 C19 C31 178.5(3) . . . . ?
Cu1 N1 C19 C31 6.2(5) . . . . ?
C17 C18 C13 C14 0.9(6) . . . . ?
C9 C18 C13 C14 -178.5(3) . . . . ?
C17 C18 C13 C12 -179.4(4) . . . . ?
C9 C18 C13 C12 1.2(6) . . . . ?
N1 C30 C22 C21 0.1(6) . . . . ?
C29 C30 C22 C21 179.7(3) . . . . ?
N1 C30 C22 C23 -178.9(3) . . . . ?
C29 C30 C22 C23 0.7(6) . . . . ?
C6 N7 C8 C9 -175.7(3) . . . . ?
Cu1 N7 C8 C9 -0.2(5) . . . . ?
C10 C9 C8 N7 9.7(6) . . . . ?
C18 C9 C8 N7 -176.5(3) . . . . ?
C13 C18 C17 C16 -0.5(6) . . . . ?
C9 C18 C17 C16 178.8(4) . . . . ?
C2 C3 C4 C5 -1.1(6) . . . . ?
N4 C3 C4 C5 179.2(4) . . . . ?
C3 C4 C5 C6 0.4(6) . . . . ?
N7 C6 C5 C4 -178.3(4) . . . . ?
C1 C6 C5 C4 -0.3(6) . . . . ?
O2 C10 C11 C12 179.6(4) . . . . ?
C9 C10 C11 C12 0.0(7) . . . . ?
C29 N2 C28 C27 -3.3(6) . . . . ?
Cu1 N2 C28 C27 172.0(3) . . . . ?
C29 N2 C28 C32 177.3(4) . . . . ?
Cu1 N2 C28 C32 -7.5(6) . . . . ?
C30 C22 C21 C20 0.9(6) . . . . ?
C23 C22 C21 C20 179.8(4) . . . . ?
N2 C29 C25 C26 -0.5(6) . . . . ?
C30 C29 C25 C26 177.4(4) . . . . ?
N2 C29 C25 C24 -180.0(4) . . . . ?
C30 C29 C25 C24 -2.0(6) . . . . ?
C18 C13 C14 C15 -0.5(6) . . . . ?
C12 C13 C14 C15 179.8(4) . . . . ?
C22 C21 C20 C19 -1.3(6) . . . . ?
N1 C19 C20 C21 0.8(6) . . . . ?
C31 C19 C20 C21 -177.4(4) . . . . ?
C21 C22 C23 C24 179.7(4) . . . . ?
C30 C22 C23 C24 -1.4(6) . . . . ?
C13 C14 C15 C16 -0.2(7) . . . . ?
N2 C28 C27 C26 2.3(7) . . . . ?
C32 C28 C27 C26 -178.2(4) . . . . ?
C10 C11 C12 C13 0.8(7) . . . . ?
C18 C13 C12 C11 -1.5(7) . . . . ?
C14 C13 C12 C11 178.2(4) . . . . ?
C28 C27 C26 C25 -0.4(7) . . . . ?
C29 C25 C26 C27 -0.5(7) . . . . ?
C24 C25 C26 C27 178.9(4) . . . . ?
C22 C23 C24 C25 0.3(7) . . . . ?
C29 C25 C24 C23 1.5(7) . . . . ?
C26 C25 C24 C23 -178.0(4) . . . . ?
C18 C17 C16 C15 -0.1(7) . . . . ?
C14 C15 C16 C17 0.5(7) . . . . ?
